data_7133962
loop_
_publ_author_name
'Luff, M. S.'
'Oppel, K.'
'Krummenacher, I.'
'Braunschweig, H.'
'Radius, U.'

_publ_section_title
;
 Radical anions of 1,1-azoliumdithiocarboxylates.
;
_journal_issue 97
_journal_name_full 'Chemical communications (Cambridge, England)'
_journal_page_first 14447
_journal_page_last 14450
_journal_paper_doi 10.1039/d4cc05486e
_journal_volume 60
_journal_year 2024
_chemical_formula_moiety 'C50 H72 Mg N3 S2'
_chemical_formula_sum 'C50 H72 Mg N3 S2'
_chemical_formula_weight 803.54
_space_group_crystal_system monoclinic
_space_group_IT_number 11
_space_group_name_Hall '-P 2yb'
_space_group_name_H-M_alt 'P 1 21/m 1'
_atom_sites_solution_hydrogens geom
_atom_sites_solution_primary dual
_atom_sites_solution_secondary difmap
_audit_creation_method SHELXL-2018/3
_audit_update_record
;
2024-10-14 deposited with the CCDC.	2024-11-11 downloaded from the CCDC.
;
_cell_angle_alpha 90
_cell_angle_beta 109.747(2)
_cell_angle_gamma 90
_cell_formula_units_Z 2
_cell_length_a 10.6763(2)
_cell_length_b 19.9981(3)
_cell_length_c 11.7538(2)
_cell_measurement_reflns_used 30939
_cell_measurement_temperature 100(2)
_cell_measurement_theta_max 28.8240
_cell_measurement_theta_min 2.0910
_cell_volume 2361.93(8)
_computing_cell_refinement 'CrysAlisPro 1.171.41.93a (Rigaku OD, 2020)'
_computing_data_reduction 'CrysAlisPro 1.171.41.93a (Rigaku OD, 2020)'
_computing_molecular_graphics 'ShelXLe (Huebschle et all, 2011)'
_computing_publication_material 'SHELXL-2014/6 (Sheldrick, 2014)'
_computing_structure_refinement 'SHELXL-2018/3 (Sheldrick, 2018)'
_computing_structure_solution 'SHELXT 2014/5 (Sheldrick, 2014)'
_diffrn_ambient_temperature 100(2)
_diffrn_detector_area_resol_mean 10.0000
_diffrn_measured_fraction_theta_full 0.999
_diffrn_measured_fraction_theta_max 0.884
_diffrn_measurement_device_type 'XtaLAB Synergy, Dualflex, HyPix'
_diffrn_measurement_method '\w scans'
_diffrn_radiation_type MoK\a
_diffrn_radiation_wavelength 0.71073
_diffrn_reflns_av_R_equivalents 0.0303
_diffrn_reflns_av_unetI/netI 0.0156
_diffrn_reflns_Laue_measured_fraction_full 0.999
_diffrn_reflns_Laue_measured_fraction_max 0.884
_diffrn_reflns_limit_h_max 13
_diffrn_reflns_limit_h_min -13
_diffrn_reflns_limit_k_max 24
_diffrn_reflns_limit_k_min -26
_diffrn_reflns_limit_l_max 15
_diffrn_reflns_limit_l_min -14
_diffrn_reflns_number 46455
_diffrn_reflns_point_group_measured_fraction_full 0.999
_diffrn_reflns_point_group_measured_fraction_max 0.884
_diffrn_reflns_theta_full 26.000
_diffrn_reflns_theta_max 28.837
_diffrn_reflns_theta_min 1.841
_diffrn_source 'micro-focus sealed X-ray tube'
_exptl_absorpt_coefficient_mu 0.162
_exptl_absorpt_correction_T_max 1.000
_exptl_absorpt_correction_T_min 0.331
_exptl_absorpt_correction_type gaussian
_exptl_absorpt_process_details
;
CrysAlisPro 1.171.41.92a (Rigaku Oxford Diffraction, 2020)
Numerical absorption correction based on gaussian integration over
a multifaceted crystal model
Empirical absorption correction using spherical harmonics,
implemented in SCALE3 ABSPACK scaling algorithm.
;
_exptl_crystal_colour green
_exptl_crystal_density_diffrn 1.130
_exptl_crystal_description plate
_exptl_crystal_F_000 874
_exptl_crystal_size_max 0.450
_exptl_crystal_size_mid 0.340
_exptl_crystal_size_min 0.120
_refine_diff_density_max 0.410
_refine_diff_density_min -0.439
_refine_diff_density_rms 0.047
_refine_ls_extinction_method none
_refine_ls_goodness_of_fit_ref 1.041
_refine_ls_hydrogen_treatment constr
_refine_ls_matrix_type full
_refine_ls_number_parameters 280
_refine_ls_number_reflns 5611
_refine_ls_number_restraints 0
_refine_ls_restrained_S_all 1.041
_refine_ls_R_factor_all 0.0434
_refine_ls_R_factor_gt 0.0388
_refine_ls_shift/su_max 0.001
_refine_ls_shift/su_mean 0.000
_refine_ls_structure_factor_coef Fsqd
_refine_ls_weighting_details 'w=1/[\s^2^(Fo^2^)+(0.0544P)^2^+1.0379P] where P=(Fo^2^+2Fc^2^)/3'
_refine_ls_weighting_scheme calc
_refine_ls_wR_factor_gt 0.1020
_refine_ls_wR_factor_ref 0.1050
_reflns_Friedel_coverage 0.000
_reflns_number_gt 5031
_reflns_number_total 5611
_reflns_threshold_expression 'I > 2\s(I)'
_cod_data_source_file d4cc05486e2.cif
_cod_data_source_block Compound_3
_cod_depositor_comments 'Adding full bibliography for 7133960--7133964.cif.'
_cod_original_cell_volume 2361.93(7)
_cod_original_sg_symbol_H-M 'P 21/m'
_cod_database_code 7133962
_shelx_shelxl_version_number 2018/3
_shelx_space_group_comment
;
The symmetry employed for this shelxl refinement is uniquely defined
by the following loop, which should always be used as a source of
symmetry information in preference to the above space-group names.
They are only intended as comments.
;
_shelx_estimated_absorpt_t_min 0.931
_shelx_estimated_absorpt_t_max 0.981

loop_
_space_group_symop_operation_xyz
'x, y, z'
'-x, y+1/2, -z'
'-x, -y, -z'
'x, -y-1/2, z'

loop_
_atom_site_label
_atom_site_type_symbol
_atom_site_fract_x
_atom_site_fract_y
_atom_site_fract_z
_atom_site_U_iso_or_equiv
_atom_site_adp_type
_atom_site_occupancy
_atom_site_site_symmetry_order
_atom_site_calc_flag
_atom_site_refinement_flags_posn
_atom_site_refinement_flags_adp
_atom_site_refinement_flags_occupancy
_atom_site_disorder_assembly
_atom_site_disorder_group
S001 S 0.71950(4) 0.750000 0.41249(4) 0.02508(12) Uani 1 2 d S T P . .
S002 S 0.46252(4) 0.750000 0.45220(4) 0.03418(14) Uani 1 2 d S T P . .
Mg03 Mg 0.49996(5) 0.750000 0.25835(5) 0.01491(12) Uani 1 2 d S T P . .
N004 N 0.44059(9) 0.67645(5) 0.13262(8) 0.01486(19) Uani 1 1 d . . . . .
N005 N 0.83159(14) 0.750000 0.70104(12) 0.0188(3) Uani 1 2 d S T P . .
C006 C 0.38047(11) 0.68641(5) 0.01467(10) 0.0149(2) Uani 1 1 d . . . . .
C007 C 0.34932(16) 0.750000 -0.03859(14) 0.0159(3) Uani 1 2 d S T P . .
H007 H 0.300113 0.750000 -0.122706 0.019 Uiso 1 2 calc R U P . .
C008 C 0.69817(15) 0.750000 0.64188(14) 0.0149(3) Uani 1 2 d S T P . .
C009 C 0.47904(11) 0.61029(5) 0.17869(10) 0.0161(2) Uani 1 1 d . . . . .
C00A C 0.63494(15) 0.750000 0.51446(14) 0.0139(3) Uani 1 2 d S T P . .
C00B C 0.93574(15) 0.750000 0.64785(14) 0.0164(3) Uani 1 2 d S T P . .
C00C C 0.59641(11) 0.58145(6) 0.17079(10) 0.0176(2) Uani 1 1 d . . . . .
C00D C 0.34428(12) 0.62735(6) -0.07023(10) 0.0194(2) Uani 1 1 d . . . . .
H00A H 0.285047 0.642094 -0.149718 0.029 Uiso 1 1 calc R U . . .
H00B H 0.298964 0.593520 -0.037899 0.029 Uiso 1 1 calc R U . . .
H00C H 0.425325 0.608100 -0.078194 0.029 Uiso 1 1 calc R U . . .
C00E C 0.62525(16) 0.750000 0.73436(14) 0.0174(3) Uani 1 2 d S T P . .
C00F C 0.67789(12) 0.61395(6) 0.10136(11) 0.0197(2) Uani 1 1 d . . . . .
H00F H 0.624156 0.651436 0.052313 0.024 Uiso 1 1 calc R U . . .
C00G C 0.98586(11) 0.81168(6) 0.62433(10) 0.0183(2) Uani 1 1 d . . . . .
C00H C 0.63987(12) 0.52102(6) 0.22996(11) 0.0216(2) Uani 1 1 d . . . . .
H00H H 0.718828 0.501103 0.225434 0.026 Uiso 1 1 calc R U . . .
C00I C 0.40583(12) 0.57759(6) 0.24247(11) 0.0207(2) Uani 1 1 d . . . . .
C00J C 0.57070(13) 0.48928(6) 0.29527(11) 0.0251(3) Uani 1 1 d . . . . .
H00J H 0.603102 0.448560 0.336298 0.030 Uiso 1 1 calc R U . . .
C00K C 0.45431(14) 0.51721(6) 0.30032(12) 0.0255(3) Uani 1 1 d . . . . .
H00K H 0.406343 0.494913 0.344008 0.031 Uiso 1 1 calc R U . . .
C00L C 0.92221(13) 0.87931(6) 0.63122(11) 0.0237(3) Uani 1 1 d . . . . .
H00L H 0.850955 0.872323 0.667547 0.028 Uiso 1 1 calc R U . . .
C00M C 1.09357(12) 0.80981(6) 0.58248(11) 0.0236(3) Uani 1 1 d . . . . .
H00M H 1.130413 0.850636 0.567024 0.028 Uiso 1 1 calc R U . . .
C00N C 1.14790(18) 0.750000 0.56299(17) 0.0269(4) Uani 1 2 d S T P . .
H00N H 1.222501 0.750001 0.536230 0.032 Uiso 1 2 calc R U P . .
C00O C 0.80830(13) 0.64332(7) 0.18702(12) 0.0268(3) Uani 1 1 d . . . . .
H00D H 0.856178 0.665559 0.139715 0.040 Uiso 1 1 calc R U . . .
H00E H 0.863522 0.607317 0.235129 0.040 Uiso 1 1 calc R U . . .
H00G H 0.788565 0.675855 0.240989 0.040 Uiso 1 1 calc R U . . .
C00P C 0.87178(17) 0.750000 0.83745(15) 0.0241(4) Uani 1 2 d S T P . .
C00Q C 0.27338(14) 0.60507(7) 0.24396(12) 0.0275(3) Uani 1 1 d . . . . .
H00Q H 0.270413 0.653813 0.224215 0.033 Uiso 1 1 calc R U . . .
C00R C 0.70759(14) 0.56423(7) 0.01418(12) 0.0268(3) Uani 1 1 d . . . . .
H00I H 0.624492 0.543230 -0.036392 0.040 Uiso 1 1 calc R U . . .
H00O H 0.768851 0.529731 0.060633 0.040 Uiso 1 1 calc R U . . .
H00P H 0.748394 0.587990 -0.037335 0.040 Uiso 1 1 calc R U . . .
C00S C 1.02221(15) 0.93030(7) 0.70896(13) 0.0310(3) Uani 1 1 d . . . . .
H00R H 1.092033 0.938344 0.673812 0.046 Uiso 1 1 calc R U . . .
H00S H 1.062295 0.912755 0.791162 0.046 Uiso 1 1 calc R U . . .
H00T H 0.976142 0.972361 0.711541 0.046 Uiso 1 1 calc R U . . .
C00T C 0.85812(17) 0.90967(7) 0.50441(13) 0.0372(3) Uani 1 1 d . . . . .
H00U H 0.926892 0.917533 0.467929 0.056 Uiso 1 1 calc R U . . .
H00V H 0.815269 0.952158 0.510880 0.056 Uiso 1 1 calc R U . . .
H00W H 0.791401 0.878666 0.453693 0.056 Uiso 1 1 calc R U . . .
C00U C 0.15761(15) 0.57091(9) 0.14619(14) 0.0374(3) Uani 1 1 d . . . . .
H00X H 0.164187 0.580030 0.066484 0.056 Uiso 1 1 calc R U . . .
H00Y H 0.073014 0.588342 0.149240 0.056 Uiso 1 1 calc R U . . .
H00Z H 0.161708 0.522547 0.160424 0.056 Uiso 1 1 calc R U . . .
C00V C 0.25421(17) 0.59794(9) 0.36665(14) 0.0393(4) Uani 1 1 d . . . . .
H010 H 0.172984 0.621436 0.364781 0.059 Uiso 1 1 calc R U . . .
H011 H 0.330855 0.617342 0.429777 0.059 Uiso 1 1 calc R U . . .
H012 H 0.246513 0.550479 0.383968 0.059 Uiso 1 1 calc R U . . .
C00W C 0.95375(18) 0.81125(9) 0.89193(13) 0.0449(4) Uani 1 1 d . . . . .
H013 H 1.034685 0.811809 0.870260 0.067 Uiso 1 1 calc R U . . .
H014 H 0.978063 0.809900 0.980100 0.067 Uiso 1 1 calc R U . . .
H015 H 0.901485 0.851644 0.860641 0.067 Uiso 1 1 calc R U . . .
C00X C 0.54152(19) 0.68749(9) 0.72548(15) 0.0449(4) Uani 1 1 d . . . . .
H016 H 0.466747 0.687951 0.649008 0.067 Uiso 1 1 calc R U . . .
H017 H 0.507423 0.686424 0.793105 0.067 Uiso 1 1 calc R U . . .
H018 H 0.596409 0.647798 0.728591 0.067 Uiso 1 1 calc R U . . .
C00Y C 0.7382(2) 0.750000 0.85598(18) 0.0483(7) Uani 1 2 d S T P . .
H019 H 0.730927 0.790077 0.902798 0.058 Uiso 0.5 1 calc R U P . .
H01A H 0.730927 0.709923 0.902798 0.058 Uiso 0.5 1 calc R U P . .

loop_
_atom_site_aniso_label
_atom_site_aniso_U_11
_atom_site_aniso_U_22
_atom_site_aniso_U_33
_atom_site_aniso_U_23
_atom_site_aniso_U_13
_atom_site_aniso_U_12
S001 0.0153(2) 0.0491(3) 0.01188(19) 0.000 0.00588(15) 0.000
S002 0.0139(2) 0.0748(4) 0.0142(2) 0.000 0.00518(16) 0.000
Mg03 0.0169(3) 0.0153(3) 0.0123(3) 0.000 0.0046(2) 0.000
N004 0.0176(5) 0.0133(4) 0.0146(4) -0.0001(3) 0.0066(4) -0.0008(3)
N005 0.0150(7) 0.0309(8) 0.0113(6) 0.000 0.0056(5) 0.000
C006 0.0142(5) 0.0170(5) 0.0148(5) -0.0020(4) 0.0068(4) -0.0023(4)
C007 0.0163(7) 0.0191(7) 0.0120(7) 0.000 0.0044(6) 0.000
C008 0.0152(7) 0.0166(7) 0.0146(7) 0.000 0.0072(6) 0.000
C009 0.0213(5) 0.0139(5) 0.0128(5) -0.0008(4) 0.0051(4) -0.0021(4)
C00A 0.0142(7) 0.0147(7) 0.0138(7) 0.000 0.0061(6) 0.000
C00B 0.0116(7) 0.0259(8) 0.0116(7) 0.000 0.0036(6) 0.000
C00C 0.0200(5) 0.0154(5) 0.0163(5) -0.0019(4) 0.0046(4) -0.0021(4)
C00D 0.0250(6) 0.0168(5) 0.0157(5) -0.0024(4) 0.0061(4) -0.0039(4)
C00E 0.0172(8) 0.0240(8) 0.0135(7) 0.000 0.0085(6) 0.000
C00F 0.0214(6) 0.0175(5) 0.0222(6) 0.0002(4) 0.0100(5) 0.0014(4)
C00G 0.0169(5) 0.0233(6) 0.0136(5) -0.0005(4) 0.0036(4) 0.0005(4)
C00H 0.0230(6) 0.0172(5) 0.0208(6) -0.0006(4) 0.0025(5) 0.0010(4)
C00I 0.0266(6) 0.0188(5) 0.0188(5) -0.0006(4) 0.0106(5) -0.0035(5)
C00J 0.0338(7) 0.0155(5) 0.0210(6) 0.0040(4) 0.0024(5) -0.0014(5)
C00K 0.0358(7) 0.0209(6) 0.0215(6) 0.0037(5) 0.0119(5) -0.0060(5)
C00L 0.0237(6) 0.0238(6) 0.0212(6) -0.0008(5) 0.0042(5) 0.0033(5)
C00M 0.0222(6) 0.0271(6) 0.0240(6) 0.0016(5) 0.0110(5) -0.0044(5)
C00N 0.0211(9) 0.0362(10) 0.0293(10) 0.000 0.0161(7) 0.000
C00O 0.0242(6) 0.0307(7) 0.0297(7) -0.0074(5) 0.0144(5) -0.0054(5)
C00P 0.0195(8) 0.0427(10) 0.0110(7) 0.000 0.0063(6) 0.000
C00Q 0.0339(7) 0.0244(6) 0.0332(7) 0.0028(5) 0.0232(6) -0.0009(5)
C00R 0.0351(7) 0.0246(6) 0.0243(6) -0.0034(5) 0.0148(5) 0.0021(5)
C00S 0.0330(7) 0.0244(6) 0.0314(7) -0.0042(5) 0.0055(6) 0.0004(5)
C00T 0.0478(9) 0.0277(7) 0.0267(7) 0.0030(6) 0.0004(6) 0.0086(6)
C00U 0.0275(7) 0.0558(10) 0.0326(8) 0.0016(7) 0.0149(6) 0.0052(6)
C00V 0.0483(9) 0.0459(9) 0.0354(8) -0.0062(7) 0.0295(7) -0.0110(7)
C00W 0.0580(10) 0.0611(11) 0.0175(7) -0.0118(7) 0.0153(7) -0.0210(8)
C00X 0.0668(11) 0.0465(9) 0.0339(8) -0.0079(7) 0.0335(8) -0.0307(8)
C00Y 0.0199(10) 0.111(2) 0.0156(9) 0.000 0.0083(8) 0.000

loop_
_atom_type_symbol
_atom_type_description
_atom_type_scat_dispersion_real
_atom_type_scat_dispersion_imag
_atom_type_scat_source
C C 0.0033 0.0016 'International Tables Vol C Tables 4.2.6.8 and 6.1.1.4'
H H 0.0000 0.0000 'International Tables Vol C Tables 4.2.6.8 and 6.1.1.4'
N N 0.0061 0.0033 'International Tables Vol C Tables 4.2.6.8 and 6.1.1.4'
Mg Mg 0.0486 0.0363 'International Tables Vol C Tables 4.2.6.8 and 6.1.1.4'
S S 0.1246 0.1234 'International Tables Vol C Tables 4.2.6.8 and 6.1.1.4'

loop_
_geom_angle_atom_site_label_1
_geom_angle_atom_site_label_2
_geom_angle_atom_site_label_3
_geom_angle
_geom_angle_site_symmetry_1
_geom_angle_site_symmetry_3
_geom_angle_publ_flag
C00A S001 Mg03 85.34(6) . . ?
C00A S002 Mg03 84.77(5) . . ?
N004 Mg03 N004 92.93(6) 4_575 . ?
N004 Mg03 S001 121.89(3) 4_575 . ?
N004 Mg03 S001 121.89(3) . . ?
N004 Mg03 S002 124.76(3) 4_575 . ?
N004 Mg03 S002 124.76(3) . . ?
S001 Mg03 S002 74.05(2) . . ?
N004 Mg03 C00A 133.46(3) 4_575 . ?
N004 Mg03 C00A 133.46(3) . . ?
S001 Mg03 C00A 36.93(3) . . ?
S002 Mg03 C00A 37.12(3) . . ?
C006 N004 C009 120.42(9) . . ?
C006 N004 Mg03 124.90(8) . . ?
C009 N004 Mg03 114.47(7) . . ?
C008 N005 C00B 127.21(13) . . ?
C008 N005 C00P 114.55(13) . . ?
C00B N005 C00P 118.24(13) . . ?
N004 C006 C007 123.85(11) . . ?
N004 C006 C00D 119.80(10) . . ?
C007 C006 C00D 116.35(10) . . ?
C006 C007 C006 129.37(14) . 4_575 ?
C006 C007 H007 115.3 . . ?
C006 C007 H007 115.3 4_575 . ?
N005 C008 C00A 125.65(14) . . ?
N005 C008 C00E 109.42(13) . . ?
C00A C008 C00E 124.92(14) . . ?
C00C C009 C00I 120.56(10) . . ?
C00C C009 N004 119.93(10) . . ?
C00I C009 N004 119.19(10) . . ?
C008 C00A S001 123.95(12) . . ?
C008 C00A S002 120.21(11) . . ?
S001 C00A S002 115.84(9) . . ?
C008 C00A Mg03 178.33(11) . . ?
S001 C00A Mg03 57.73(5) . . ?
S002 C00A Mg03 58.12(5) . . ?
C00G C00B C00G 122.24(14) 4_575 . ?
C00G C00B N005 118.87(7) 4_575 . ?
C00G C00B N005 118.87(7) . . ?
C00H C00C C009 118.38(11) . . ?
C00H C00C C00F 118.87(10) . . ?
C009 C00C C00F 122.75(10) . . ?
C006 C00D H00A 109.5 . . ?
C006 C00D H00B 109.5 . . ?
H00A C00D H00B 109.5 . . ?
C006 C00D H00C 109.5 . . ?
H00A C00D H00C 109.5 . . ?
H00B C00D H00C 109.5 . . ?
C00X C00E C00X 110.68(19) . 4_575 ?
C00X C00E C00Y 108.93(10) . . ?
C00X C00E C00Y 108.93(11) 4_575 . ?
C00X C00E C008 112.23(9) . . ?
C00X C00E C008 112.23(9) 4_575 . ?
C00Y C00E C008 103.51(13) . . ?
C00C C00F C00O 111.57(10) . . ?
C00C C00F C00R 111.40(10) . . ?
C00O C00F C00R 109.87(10) . . ?
C00C C00F H00F 108.0 . . ?
C00O C00F H00F 108.0 . . ?
C00R C00F H00F 108.0 . . ?
C00M C00G C00B 117.30(11) . . ?
C00M C00G C00L 118.46(11) . . ?
C00B C00G C00L 124.01(11) . . ?
C00J C00H C00C 121.59(12) . . ?
C00J C00H H00H 119.2 . . ?
C00C C00H H00H 119.2 . . ?
C00K C00I C009 118.56(11) . . ?
C00K C00I C00Q 119.95(11) . . ?
C009 C00I C00Q 121.43(11) . . ?
C00K C00J C00H 119.59(11) . . ?
C00K C00J H00J 120.2 . . ?
C00H C00J H00J 120.2 . . ?
C00J C00K C00I 121.28(11) . . ?
C00J C00K H00K 119.4 . . ?
C00I C00K H00K 119.4 . . ?
C00G C00L C00S 112.79(10) . . ?
C00G C00L C00T 110.98(11) . . ?
C00S C00L C00T 107.85(11) . . ?
C00G C00L H00L 108.4 . . ?
C00S C00L H00L 108.4 . . ?
C00T C00L H00L 108.4 . . ?
C00N C00M C00G 121.57(12) . . ?
C00N C00M H00M 119.2 . . ?
C00G C00M H00M 119.2 . . ?
C00M C00N C00M 119.91(16) . 4_575 ?
C00M C00N H00N 120.0 . . ?
C00M C00N H00N 120.0 4_575 . ?
C00F C00O H00D 109.5 . . ?
C00F C00O H00E 109.5 . . ?
H00D C00O H00E 109.5 . . ?
C00F C00O H00G 109.5 . . ?
H00D C00O H00G 109.5 . . ?
H00E C00O H00G 109.5 . . ?
N005 C00P C00Y 102.06(14) . . ?
N005 C00P C00W 111.35(10) . 4_575 ?
C00Y C00P C00W 112.13(11) . 4_575 ?
N005 C00P C00W 111.36(10) . . ?
C00Y C00P C00W 112.13(11) . . ?
C00W C00P C00W 107.82(19) 4_575 . ?
C00I C00Q C00V 113.43(12) . . ?
C00I C00Q C00U 110.29(11) . . ?
C00V C00Q C00U 109.51(11) . . ?
C00I C00Q H00Q 107.8 . . ?
C00V C00Q H00Q 107.8 . . ?
C00U C00Q H00Q 107.8 . . ?
C00F C00R H00I 109.5 . . ?
C00F C00R H00O 109.5 . . ?
H00I C00R H00O 109.5 . . ?
C00F C00R H00P 109.5 . . ?
H00I C00R H00P 109.5 . . ?
H00O C00R H00P 109.5 . . ?
C00L C00S H00R 109.5 . . ?
C00L C00S H00S 109.5 . . ?
H00R C00S H00S 109.5 . . ?
C00L C00S H00T 109.5 . . ?
H00R C00S H00T 109.5 . . ?
H00S C00S H00T 109.5 . . ?
C00L C00T H00U 109.5 . . ?
C00L C00T H00V 109.5 . . ?
H00U C00T H00V 109.5 . . ?
C00L C00T H00W 109.5 . . ?
H00U C00T H00W 109.5 . . ?
H00V C00T H00W 109.5 . . ?
C00Q C00U H00X 109.5 . . ?
C00Q C00U H00Y 109.5 . . ?
H00X C00U H00Y 109.5 . . ?
C00Q C00U H00Z 109.5 . . ?
H00X C00U H00Z 109.5 . . ?
H00Y C00U H00Z 109.5 . . ?
C00Q C00V H010 109.5 . . ?
C00Q C00V H011 109.5 . . ?
H010 C00V H011 109.5 . . ?
C00Q C00V H012 109.5 . . ?
H010 C00V H012 109.5 . . ?
H011 C00V H012 109.5 . . ?
C00P C00W H013 109.5 . . ?
C00P C00W H014 109.5 . . ?
H013 C00W H014 109.5 . . ?
C00P C00W H015 109.5 . . ?
H013 C00W H015 109.5 . . ?
H014 C00W H015 109.5 . . ?
C00E C00X H016 109.5 . . ?
C00E C00X H017 109.5 . . ?
H016 C00X H017 109.5 . . ?
C00E C00X H018 109.5 . . ?
H016 C00X H018 109.5 . . ?
H017 C00X H018 109.5 . . ?
C00P C00Y C00E 110.47(15) . . ?
C00P C00Y H019 109.6 . . ?
C00E C00Y H019 109.6 . . ?
C00P C00Y H01A 109.6 . . ?
C00E C00Y H01A 109.6 . . ?
H019 C00Y H01A 108.1 . . ?

loop_
_geom_bond_atom_site_label_1
_geom_bond_atom_site_label_2
_geom_bond_distance
_geom_bond_site_symmetry_2
_geom_bond_publ_flag
S001 C00A 1.7270(15) . ?
S001 Mg03 2.4303(7) . ?
S002 C00A 1.7361(16) . ?
S002 Mg03 2.4427(7) . ?
Mg03 N004 2.0288(10) 4_575 ?
Mg03 N004 2.0289(10) . ?
Mg03 C00A 2.8648(16) . ?
N004 C006 1.3313(14) . ?
N004 C009 1.4359(14) . ?
N005 C008 1.358(2) . ?
N005 C00B 1.448(2) . ?
N005 C00P 1.513(2) . ?
C006 C007 1.4068(13) . ?
C006 C00D 1.5098(15) . ?
C007 H007 0.9500 . ?
C008 C00A 1.420(2) . ?
C008 C00E 1.536(2) . ?
C009 C00C 1.4107(16) . ?
C009 C00I 1.4129(16) . ?
C00B C00G 1.4086(14) 4_575 ?
C00B C00G 1.4086(14) . ?
C00C C00H 1.3932(16) . ?
C00C C00F 1.5248(16) . ?
C00D H00A 0.9800 . ?
C00D H00B 0.9800 . ?
C00D H00C 0.9800 . ?
C00E C00X 1.5197(17) . ?
C00E C00X 1.5197(17) 4_575 ?
C00E C00Y 1.527(3) . ?
C00F C00O 1.5329(17) . ?
C00F C00R 1.5359(16) . ?
C00F H00F 1.0000 . ?
C00G C00M 1.3956(17) . ?
C00G C00L 1.5280(16) . ?
C00H C00J 1.3858(18) . ?
C00H H00H 0.9500 . ?
C00I C00K 1.3966(17) . ?
C00I C00Q 1.5228(18) . ?
C00J C00K 1.3819(19) . ?
C00J H00J 0.9500 . ?
C00K H00K 0.9500 . ?
C00L C00S 1.5347(18) . ?
C00L C00T 1.5393(18) . ?
C00L H00L 1.0000 . ?
C00M C00N 1.3818(16) . ?
C00M H00M 0.9500 . ?
C00N H00N 0.9500 . ?
C00O H00D 0.9800 . ?
C00O H00E 0.9800 . ?
C00O H00G 0.9800 . ?
C00P C00Y 1.514(3) . ?
C00P C00W 1.5157(19) 4_575 ?
C00P C00W 1.5158(19) . ?
C00Q C00V 1.5301(18) . ?
C00Q C00U 1.535(2) . ?
C00Q H00Q 1.0000 . ?
C00R H00I 0.9800 . ?
C00R H00O 0.9800 . ?
C00R H00P 0.9800 . ?
C00S H00R 0.9800 . ?
C00S H00S 0.9800 . ?
C00S H00T 0.9800 . ?
C00T H00U 0.9800 . ?
C00T H00V 0.9800 . ?
C00T H00W 0.9800 . ?
C00U H00X 0.9800 . ?
C00U H00Y 0.9800 . ?
C00U H00Z 0.9800 . ?
C00V H010 0.9800 . ?
C00V H011 0.9800 . ?
C00V H012 0.9800 . ?
C00W H013 0.9800 . ?
C00W H014 0.9800 . ?
C00W H015 0.9800 . ?
C00X H016 0.9800 . ?
C00X H017 0.9800 . ?
C00X H018 0.9800 . ?
C00Y H019 0.9900 . ?
C00Y H01A 0.9900 . ?
